data_1561518
loop_
_publ_author_name
'Wang, Chao'
'Zhao, Jun'
'Xia, Liang'
'Wu, Xue-Qian'
'Wang, Jian-Fang'
'Dong, Wen-Wen'
'Wu, Ya-Pan'

_publ_section_title
;
 Utilization of mixed ligands to construct diverse Ni(II)-coordination
 polymers based on terphenyl-2,2&#x2032;,4,4&#x2032;-tetracarboxylic acid
 and varied N-donor co-ligands
;
_journal_name_full 'Journal of Solid State Chemistry'
_journal_page_first 273
_journal_page_last 278
_journal_paper_doi 10.1016/j.jssc.2016.03.049
_journal_volume 238
_journal_year 2016
_chemical_formula_sum 'C32 H27 N3 Ni O11'
_chemical_formula_weight 688.28
_space_group_IT_number 2
_space_group_name_Hall '-P 1'
_space_group_name_H-M_alt 'P -1'
_symmetry_cell_setting triclinic
_symmetry_space_group_name_H-M 'P -1'
_atom_sites_solution_hydrogens geom
_atom_sites_solution_primary direct
_atom_sites_solution_secondary difmap
_cell_angle_alpha 83.41(3)
_cell_angle_beta 89.53(2)
_cell_angle_gamma 74.86(2)
_cell_formula_units_Z 2
_cell_length_a 9.596(10)
_cell_length_b 11.207(10)
_cell_length_c 14.281(15)
_cell_measurement_reflns_used 3582
_cell_measurement_temperature 296(2)
_cell_measurement_theta_max 27.5
_cell_measurement_theta_min 2.2
_cell_volume 1472(3)
_computing_structure_refinement 'SHELXL-97 (Sheldrick, 1997)'
_computing_structure_solution 'SHELXS-97 (Sheldrick, 1990)'
_diffrn_ambient_temperature 296(2)
_diffrn_measured_fraction_theta_full 0.997
_diffrn_measured_fraction_theta_max 0.997
_diffrn_measurement_device_type 'Rigaku Mercury375R (2x2 bin mode)'
_diffrn_radiation_monochromator graphite
_diffrn_radiation_source 'fine-focus sealed tube'
_diffrn_radiation_type MoK\a
_diffrn_radiation_wavelength 0.71073
_diffrn_reflns_av_R_equivalents 0.0789
_diffrn_reflns_av_sigmaI/netI 0.0895
_diffrn_reflns_limit_h_max 11
_diffrn_reflns_limit_h_min -11
_diffrn_reflns_limit_k_max 13
_diffrn_reflns_limit_k_min -13
_diffrn_reflns_limit_l_max 17
_diffrn_reflns_limit_l_min -17
_diffrn_reflns_number 12959
_diffrn_reflns_theta_full 25.05
_diffrn_reflns_theta_max 25.05
_diffrn_reflns_theta_min 1.90
_exptl_absorpt_coefficient_mu 0.730
_exptl_absorpt_correction_T_max 0.8984
_exptl_absorpt_correction_T_min 0.8799
_exptl_absorpt_correction_type multi-scan
_exptl_crystal_colour greeen
_exptl_crystal_density_diffrn 1.553
_exptl_crystal_density_method 'not measured'
_exptl_crystal_description prism
_exptl_crystal_F_000 712
_exptl_crystal_size_max 0.18
_exptl_crystal_size_mid 0.16
_exptl_crystal_size_min 0.15
_refine_diff_density_max 0.316
_refine_diff_density_min -0.631
_refine_diff_density_rms 0.090
_refine_ls_extinction_method none
_refine_ls_goodness_of_fit_ref 1.044
_refine_ls_hydrogen_treatment mixed
_refine_ls_matrix_type full
_refine_ls_number_parameters 445
_refine_ls_number_reflns 5204
_refine_ls_number_restraints 11
_refine_ls_restrained_S_all 1.046
_refine_ls_R_factor_all 0.0737
_refine_ls_R_factor_gt 0.0534
_refine_ls_shift/su_max 0.000
_refine_ls_shift/su_mean 0.000
_refine_ls_structure_factor_coef Fsqd
_refine_ls_weighting_details 'calc w=1/[\s^2^(Fo^2^)+(0.0557P)^2^+1.5610P] where P=(Fo^2^+2Fc^2^)/3'
_refine_ls_weighting_scheme calc
_refine_ls_wR_factor_gt 0.1203
_refine_ls_wR_factor_ref 0.1471
_reflns_number_gt 4062
_reflns_number_total 5204
_reflns_threshold_expression >2sigma(I)
_cod_data_source_file JSSC-2016-238-273.cif
_cod_data_source_block 2
_cod_depositor_comments
;
The following automatic conversions were performed:

data item '_symmetry_cell_setting' value 'Triclinic' was changed to
'triclinic' in accordance with the built-in table derived from the
CIF Core dictionary named 'cif_core.dic' version 2.4.5 last updated
on 2014-11-21.

Automatic conversion script
Id: cif_fix_values 8369 2020-08-20 11:38:08Z andrius 
;
_cod_original_cell_volume 1472(2)
_cod_original_sg_symbol_H-M P-1
_cod_database_code 1561518

loop_
_symmetry_equiv_pos_as_xyz
'x, y, z'
'-x, -y, -z'

loop_
_atom_site_label
_atom_site_type_symbol
_atom_site_fract_x
_atom_site_fract_y
_atom_site_fract_z
_atom_site_U_iso_or_equiv
_atom_site_adp_type
_atom_site_occupancy
_atom_site_symmetry_multiplicity
_atom_site_calc_flag
_atom_site_refinement_flags
_atom_site_disorder_assembly
_atom_site_disorder_group
Ni1 Ni 1.33772(6) 0.19875(5) 0.39092(4) 0.02487(17) Uani 1 1 d . . .
O1 O 1.2081(3) 0.2582(3) 0.50908(19) 0.0286(7) Uani 1 1 d . . .
O2 O 1.2478(3) 0.0690(2) 0.46926(19) 0.0289(7) Uani 1 1 d . . .
O3 O 1.3473(3) -0.0746(4) 0.8550(2) 0.0509(10) Uani 1 1 d . . .
O4 O 1.1403(3) -0.0822(3) 0.92474(19) 0.0334(7) Uani 1 1 d D . .
H4 H 1.1954 -0.1206 0.9681 0.050 Uiso 1 1 calc RD . .
O5 O 0.4735(4) 0.3201(3) 0.2054(2) 0.0489(9) Uani 1 1 d . . .
O6 O 0.4236(3) 0.3426(3) 0.35571(19) 0.0289(7) Uani 1 1 d . . .
O7 O 0.2887(3) 0.7920(3) 0.0666(2) 0.0387(8) Uani 1 1 d . . .
O8 O 0.3575(3) 0.9315(3) 0.1427(2) 0.0411(8) Uani 1 1 d . . .
O9 O 1.4364(4) 0.0908(3) 0.2895(2) 0.0405(8) Uani 1 1 d D . .
H9A H 1.4781 0.1310 0.2530 0.061 Uiso 1 1 calc RD . .
H9B H 1.411(5) 0.035(4) 0.262(2) 0.061 Uiso 1 1 d D . .
O10 O 1.5212(3) 0.1411(3) 0.4847(2) 0.0422(8) Uani 1 1 d D . .
H10A H 1.5717 0.0736 0.4728 0.063 Uiso 1 1 calc RD . .
H10B H 1.565(4) 0.197(3) 0.483(4) 0.063 Uiso 1 1 d D . .
O11 O 0.6414(4) 0.3811(3) 0.0622(2) 0.0452(9) Uani 1 1 d D . .
H11B H 0.590(5) 0.356(5) 0.104(2) 0.068 Uiso 1 1 d D . .
H11A H 0.651(6) 0.337(4) 0.017(2) 0.068 Uiso 1 1 d D . .
N1 N 1.1579(4) 0.2890(3) 0.3061(2) 0.0256(7) Uani 1 1 d . . .
N2 N 0.7439(4) 0.8574(3) -0.0217(3) 0.0354(9) Uani 1 1 d D . .
H2A H 0.723(5) 0.9315(19) -0.050(3) 0.053 Uiso 1 1 d D . .
N3 N 0.8360(4) 0.5008(4) 0.1133(3) 0.0354(9) Uani 1 1 d . . .
H3A H 0.778(6) 0.469(5) 0.099(4) 0.053 Uiso 1 1 d . . .
C1 C 1.1913(4) 0.1512(4) 0.5234(3) 0.0249(9) Uani 1 1 d . . .
C2 C 1.1104(4) 0.1150(4) 0.6077(3) 0.0238(9) Uani 1 1 d . . .
C3 C 1.1909(4) 0.0426(4) 0.6850(3) 0.0282(9) Uani 1 1 d . . .
H3 H 1.2903 0.0125 0.6803 0.034 Uiso 1 1 calc R . .
C4 C 1.1255(4) 0.0148(4) 0.7685(3) 0.0238(9) Uani 1 1 d . . .
C5 C 1.2162(5) -0.0527(4) 0.8522(3) 0.0274(9) Uani 1 1 d . . .
C6 C 0.9762(4) 0.0554(4) 0.7736(3) 0.0300(10) Uani 1 1 d . . .
H6 H 0.9306 0.0351 0.8285 0.036 Uiso 1 1 calc R . .
C7 C 0.8947(4) 0.1260(4) 0.6972(3) 0.0321(10) Uani 1 1 d . . .
H7 H 0.7947 0.1513 0.7014 0.039 Uiso 1 1 calc R . .
C8 C 0.9596(4) 0.1600(4) 0.6141(3) 0.0252(9) Uani 1 1 d . . .
C9 C 0.8681(4) 0.2470(4) 0.5376(3) 0.0253(9) Uani 1 1 d . . .
C10 C 0.7780(5) 0.3576(4) 0.5626(3) 0.0306(10) Uani 1 1 d . . .
H10 H 0.7743 0.3726 0.6254 0.037 Uiso 1 1 calc R . .
C11 C 0.6943(5) 0.4452(4) 0.4956(3) 0.0309(10) Uani 1 1 d . . .
H11 H 0.6386 0.5200 0.5135 0.037 Uiso 1 1 calc R . .
C12 C 0.6921(4) 0.4231(4) 0.4016(3) 0.0245(9) Uani 1 1 d . . .
C13 C 0.7761(4) 0.3096(4) 0.3779(3) 0.0268(9) Uani 1 1 d . . .
H13 H 0.7731 0.2912 0.3162 0.032 Uiso 1 1 calc R . .
C14 C 0.8646(4) 0.2230(4) 0.4447(3) 0.0253(9) Uani 1 1 d . . .
H14 H 0.9216 0.1488 0.4268 0.030 Uiso 1 1 calc R . .
C15 C 0.6055(4) 0.5228(4) 0.3301(3) 0.0245(9) Uani 1 1 d . . .
C16 C 0.5051(4) 0.4996(4) 0.2678(3) 0.0223(8) Uani 1 1 d . . .
C17 C 0.4662(4) 0.3778(4) 0.2752(3) 0.0264(9) Uani 1 1 d . . .
C18 C 0.4297(4) 0.5966(4) 0.2022(3) 0.0236(9) Uani 1 1 d . . .
H18 H 0.3656 0.5808 0.1597 0.028 Uiso 1 1 calc R . .
C19 C 0.4479(4) 0.7163(4) 0.1986(3) 0.0257(9) Uani 1 1 d . . .
C20 C 0.5473(5) 0.7375(4) 0.2609(3) 0.0332(10) Uani 1 1 d . . .
H20 H 0.5614 0.8167 0.2595 0.040 Uiso 1 1 calc R . .
C21 C 0.6257(5) 0.6409(4) 0.3253(3) 0.0308(10) Uani 1 1 d . . .
H21 H 0.6928 0.6563 0.3657 0.037 Uiso 1 1 calc R . .
C22 C 0.3600(5) 0.8216(4) 0.1309(3) 0.0287(9) Uani 1 1 d . . .
C23 C 1.1030(5) 0.2391(4) 0.2394(3) 0.0318(10) Uani 1 1 d . . .
H23 H 1.1379 0.1542 0.2360 0.038 Uiso 1 1 calc R . .
C24 C 0.9967(5) 0.3075(4) 0.1753(3) 0.0309(10) Uani 1 1 d . . .
H24 H 0.9600 0.2685 0.1308 0.037 Uiso 1 1 calc R . .
C25 C 0.9454(4) 0.4348(4) 0.1780(3) 0.0280(9) Uani 1 1 d . . .
C26 C 0.9977(5) 0.4871(4) 0.2493(3) 0.0338(10) Uani 1 1 d . . .
H26 H 0.9638 0.5716 0.2548 0.041 Uiso 1 1 calc R . .
C27 C 1.1017(5) 0.4106(4) 0.3118(3) 0.0303(10) Uani 1 1 d . . .
H27 H 1.1343 0.4456 0.3604 0.036 Uiso 1 1 calc R . .
C28 C 0.8099(4) 0.6210(4) 0.0716(3) 0.0279(9) Uani 1 1 d . . .
C29 C 0.6826(5) 0.6684(4) 0.0167(3) 0.0335(10) Uani 1 1 d . . .
H29 H 0.6195 0.6191 0.0110 0.040 Uiso 1 1 calc R . .
C30 C 0.6511(5) 0.7872(4) -0.0285(3) 0.0361(11) Uani 1 1 d . . .
H30 H 0.5658 0.8192 -0.0638 0.043 Uiso 1 1 calc R . .
C32 C 0.8696(5) 0.8133(4) 0.0279(3) 0.0359(11) Uani 1 1 d . . .
H32 H 0.9329 0.8633 0.0295 0.043 Uiso 1 1 calc R . .
C33 C 0.9051(5) 0.6964(4) 0.0758(3) 0.0337(10) Uani 1 1 d . . .
H33 H 0.9911 0.6672 0.1106 0.040 Uiso 1 1 calc R . .

loop_
_atom_site_aniso_label
_atom_site_aniso_U_11
_atom_site_aniso_U_22
_atom_site_aniso_U_33
_atom_site_aniso_U_23
_atom_site_aniso_U_13
_atom_site_aniso_U_12
Ni1 0.0254(3) 0.0214(3) 0.0244(3) 0.0052(2) -0.0007(2) -0.0034(2)
O1 0.0351(17) 0.0249(16) 0.0253(15) 0.0005(12) 0.0007(13) -0.0086(13)
O2 0.0304(16) 0.0231(15) 0.0292(16) 0.0010(12) 0.0048(13) -0.0017(13)
O3 0.0273(18) 0.076(3) 0.0345(19) 0.0185(17) -0.0046(15) 0.0020(17)
O4 0.0343(17) 0.0394(18) 0.0212(16) 0.0109(13) -0.0037(13) -0.0060(14)
O5 0.086(3) 0.042(2) 0.0312(18) -0.0090(15) 0.0166(18) -0.037(2)
O6 0.0351(17) 0.0292(16) 0.0225(15) 0.0038(12) 0.0025(13) -0.0116(13)
O7 0.048(2) 0.0325(18) 0.0266(17) 0.0092(13) -0.0108(15) 0.0003(15)
O8 0.0439(19) 0.0250(18) 0.049(2) 0.0151(14) -0.0089(16) -0.0077(14)
O9 0.043(2) 0.0369(19) 0.0392(19) -0.0016(15) 0.0136(16) -0.0081(15)
O10 0.0339(18) 0.0325(18) 0.054(2) 0.0050(16) -0.0095(16) -0.0021(14)
O11 0.054(2) 0.048(2) 0.043(2) -0.0104(16) 0.0080(17) -0.0284(18)
N1 0.0272(18) 0.0198(18) 0.0260(18) 0.0048(14) -0.0041(15) -0.0025(14)
N2 0.046(2) 0.0202(19) 0.033(2) 0.0053(15) -0.0021(18) -0.0001(18)
N3 0.037(2) 0.027(2) 0.041(2) 0.0111(16) -0.0202(18) -0.0130(17)
C1 0.020(2) 0.029(2) 0.021(2) 0.0033(17) -0.0074(17) -0.0010(17)
C2 0.031(2) 0.021(2) 0.018(2) 0.0020(15) 0.0001(17) -0.0057(17)
C3 0.024(2) 0.025(2) 0.029(2) 0.0043(17) -0.0019(18) 0.0016(17)
C4 0.025(2) 0.019(2) 0.023(2) 0.0049(15) -0.0033(17) -0.0006(16)
C5 0.028(2) 0.025(2) 0.024(2) 0.0031(16) -0.0026(18) -0.0006(18)
C6 0.026(2) 0.034(2) 0.023(2) 0.0099(17) 0.0021(18) -0.0017(18)
C7 0.021(2) 0.038(3) 0.030(2) 0.0103(19) 0.0014(19) -0.0003(19)
C8 0.027(2) 0.024(2) 0.021(2) 0.0029(16) -0.0013(18) -0.0042(17)
C9 0.020(2) 0.028(2) 0.024(2) 0.0060(16) -0.0029(17) -0.0028(17)
C10 0.031(2) 0.033(2) 0.020(2) 0.0021(17) -0.0051(18) 0.0020(19)
C11 0.038(3) 0.025(2) 0.024(2) -0.0017(17) -0.0060(19) 0.0010(19)
C12 0.023(2) 0.023(2) 0.024(2) 0.0057(16) -0.0050(17) -0.0016(17)
C13 0.029(2) 0.027(2) 0.022(2) 0.0008(16) -0.0035(18) -0.0049(18)
C14 0.024(2) 0.023(2) 0.025(2) -0.0021(16) -0.0022(17) -0.0012(17)
C15 0.025(2) 0.022(2) 0.021(2) 0.0028(16) -0.0022(17) 0.0014(16)
C16 0.024(2) 0.024(2) 0.0160(19) 0.0019(15) 0.0015(16) -0.0029(17)
C17 0.025(2) 0.024(2) 0.026(2) 0.0035(17) -0.0053(18) -0.0014(17)
C18 0.025(2) 0.026(2) 0.017(2) 0.0029(15) -0.0015(17) -0.0038(17)
C19 0.028(2) 0.022(2) 0.022(2) 0.0050(16) -0.0017(18) 0.0000(17)
C20 0.044(3) 0.018(2) 0.036(3) 0.0026(18) -0.005(2) -0.0085(19)
C21 0.035(2) 0.023(2) 0.033(2) -0.0002(17) -0.012(2) -0.0067(19)
C22 0.029(2) 0.029(2) 0.024(2) 0.0060(17) 0.0022(19) -0.0056(18)
C23 0.034(2) 0.023(2) 0.036(3) -0.0002(18) -0.001(2) -0.0053(19)
C24 0.037(2) 0.029(2) 0.027(2) -0.0008(18) -0.005(2) -0.0085(19)
C25 0.027(2) 0.026(2) 0.030(2) 0.0060(17) -0.0035(18) -0.0087(18)
C26 0.037(3) 0.018(2) 0.043(3) 0.0005(18) -0.009(2) -0.0024(19)
C27 0.034(2) 0.023(2) 0.032(2) -0.0012(17) -0.0098(19) -0.0048(18)
C28 0.029(2) 0.026(2) 0.026(2) 0.0049(17) -0.0035(18) -0.0051(18)
C29 0.032(2) 0.029(2) 0.039(3) 0.0085(19) -0.008(2) -0.0115(19)
C30 0.038(3) 0.033(3) 0.032(2) 0.0042(19) -0.007(2) -0.004(2)
C32 0.040(3) 0.025(2) 0.042(3) -0.0007(19) -0.001(2) -0.008(2)
C33 0.039(3) 0.026(2) 0.036(3) 0.0064(18) -0.007(2) -0.012(2)

loop_
_atom_type_symbol
_atom_type_description
_atom_type_scat_dispersion_real
_atom_type_scat_dispersion_imag
_atom_type_scat_source
C C 0.0033 0.0016 'International Tables Vol C Tables 4.2.6.8 and 6.1.1.4'
H H 0.0000 0.0000 'International Tables Vol C Tables 4.2.6.8 and 6.1.1.4'
N N 0.0061 0.0033 'International Tables Vol C Tables 4.2.6.8 and 6.1.1.4'
O O 0.0106 0.0060 'International Tables Vol C Tables 4.2.6.8 and 6.1.1.4'
Ni Ni 0.3393 1.1124 'International Tables Vol C Tables 4.2.6.8 and 6.1.1.4'

loop_
_geom_angle_atom_site_label_1
_geom_angle_atom_site_label_2
_geom_angle_atom_site_label_3
_geom_angle
_geom_angle_site_symmetry_1
_geom_angle_site_symmetry_3
O6 Ni1 O9 97.16(13) 1_655 .
O6 Ni1 N1 89.66(14) 1_655 .
O9 Ni1 N1 94.00(15) . .
O6 Ni1 O2 161.85(11) 1_655 .
O9 Ni1 O2 98.82(13) . .
N1 Ni1 O2 97.73(14) . .
O6 Ni1 O10 81.61(13) 1_655 .
O9 Ni1 O10 93.86(15) . .
N1 Ni1 O10 168.91(13) . .
O2 Ni1 O10 88.78(13) . .
O6 Ni1 O1 101.89(12) 1_655 .
O9 Ni1 O1 160.93(12) . .
N1 Ni1 O1 86.92(14) . .
O2 Ni1 O1 62.24(12) . .
O10 Ni1 O1 88.21(14) . .
O6 Ni1 C1 131.93(13) 1_655 .
O9 Ni1 C1 130.42(14) . .
N1 Ni1 C1 92.90(15) . .
O2 Ni1 C1 31.62(12) . .
O10 Ni1 C1 87.94(15) . .
O1 Ni1 C1 30.62(12) . .
C1 O1 Ni1 87.6(2) . .
C1 O2 Ni1 89.4(2) . .
C5 O4 H4 109.5 . .
C17 O6 Ni1 127.7(3) . 1_455
Ni1 O9 H9A 109.5 . .
Ni1 O9 H9B 131(3) . .
H9A O9 H9B 110.8 . .
Ni1 O10 H10A 109.5 . .
Ni1 O10 H10B 111(4) . .
H10A O10 H10B 114.0 . .
H11B O11 H11A 110.2(18) . .
C23 N1 C27 117.1(4) . .
C23 N1 Ni1 125.1(3) . .
C27 N1 Ni1 117.4(3) . .
C30 N2 C32 121.6(4) . .
C30 N2 H2A 119(4) . .
C32 N2 H2A 119(4) . .
C28 N3 C25 129.0(4) . .
C28 N3 H3A 112(4) . .
C25 N3 H3A 119(4) . .
O1 C1 O2 120.8(4) . .
O1 C1 C2 120.2(4) . .
O2 C1 C2 118.9(4) . .
O1 C1 Ni1 61.8(2) . .
O2 C1 Ni1 59.0(2) . .
C2 C1 Ni1 176.0(3) . .
C3 C2 C8 119.6(4) . .
C3 C2 C1 117.8(4) . .
C8 C2 C1 122.4(3) . .
C4 C3 C2 121.3(4) . .
C4 C3 H3 119.3 . .
C2 C3 H3 119.3 . .
C3 C4 C6 118.9(4) . .
C3 C4 C5 119.8(4) . .
C6 C4 C5 121.3(4) . .
O3 C5 O4 123.0(4) . .
O3 C5 C4 123.4(4) . .
O4 C5 C4 113.6(4) . .
C7 C6 C4 120.4(4) . .
C7 C6 H6 119.8 . .
C4 C6 H6 119.8 . .
C6 C7 C8 121.3(4) . .
C6 C7 H7 119.3 . .
C8 C7 H7 119.3 . .
C7 C8 C2 118.3(4) . .
C7 C8 C9 119.1(4) . .
C2 C8 C9 122.6(4) . .
C14 C9 C10 118.4(4) . .
C14 C9 C8 124.2(4) . .
C10 C9 C8 117.4(4) . .
C11 C10 C9 121.1(4) . .
C11 C10 H10 119.5 . .
C9 C10 H10 119.5 . .
C10 C11 C12 120.9(4) . .
C10 C11 H11 119.5 . .
C12 C11 H11 119.5 . .
C13 C12 C11 117.7(4) . .
C13 C12 C15 122.8(4) . .
C11 C12 C15 119.4(4) . .
C14 C13 C12 121.4(4) . .
C14 C13 H13 119.3 . .
C12 C13 H13 119.3 . .
C9 C14 C13 120.4(4) . .
C9 C14 H14 119.8 . .
C13 C14 H14 119.8 . .
C21 C15 C16 119.2(4) . .
C21 C15 C12 118.6(4) . .
C16 C15 C12 122.2(4) . .
C18 C16 C15 119.0(4) . .
C18 C16 C17 118.5(4) . .
C15 C16 C17 122.3(3) . .
O5 C17 O6 124.5(4) . .
O5 C17 C16 120.4(4) . .
O6 C17 C16 115.1(3) . .
C19 C18 C16 121.8(4) . .
C19 C18 H18 119.1 . .
C16 C18 H18 119.1 . .
C20 C19 C18 118.4(4) . .
C20 C19 C22 120.4(4) . .
C18 C19 C22 121.2(4) . .
C19 C20 C21 120.5(4) . .
C19 C20 H20 119.8 . .
C21 C20 H20 119.8 . .
C15 C21 C20 121.2(4) . .
C15 C21 H21 119.4 . .
C20 C21 H21 119.4 . .
O8 C22 O7 124.3(4) . .
O8 C22 C19 119.0(4) . .
O7 C22 C19 116.6(4) . .
N1 C23 C24 123.3(4) . .
N1 C23 H23 118.4 . .
C24 C23 H23 118.4 . .
C23 C24 C25 119.3(4) . .
C23 C24 H24 120.4 . .
C25 C24 H24 120.4 . .
C24 C25 C26 118.0(4) . .
C24 C25 N3 117.9(4) . .
C26 C25 N3 123.9(4) . .
C27 C26 C25 118.5(4) . .
C27 C26 H26 120.7 . .
C25 C26 H26 120.7 . .
N1 C27 C26 123.7(4) . .
N1 C27 H27 118.2 . .
C26 C27 H27 118.2 . .
N3 C28 C33 124.5(4) . .
N3 C28 C29 117.1(4) . .
C33 C28 C29 118.3(4) . .
C30 C29 C28 120.1(4) . .
C30 C29 H29 119.9 . .
C28 C29 H29 119.9 . .
N2 C30 C29 119.8(4) . .
N2 C30 H30 120.1 . .
C29 C30 H30 120.1 . .
N2 C32 C33 121.0(4) . .
N2 C32 H32 119.5 . .
C33 C32 H32 119.5 . .
C32 C33 C28 119.1(4) . .
C32 C33 H33 120.4 . .
C28 C33 H33 120.4 . .

loop_
_geom_bond_atom_site_label_1
_geom_bond_atom_site_label_2
_geom_bond_distance
_geom_bond_site_symmetry_2
Ni1 O6 2.009(3) 1_655
Ni1 O9 2.059(3) .
Ni1 N1 2.076(4) .
Ni1 O2 2.092(3) .
Ni1 O10 2.134(4) .
Ni1 O1 2.152(3) .
Ni1 C1 2.440(4) .
O1 C1 1.244(5) .
O2 C1 1.279(5) .
O3 C5 1.217(5) .
O4 C5 1.322(5) .
O4 H4 0.8200 .
O5 C17 1.241(5) .
O6 C17 1.271(5) .
O6 Ni1 2.009(3) 1_455
O7 C22 1.272(5) .
O8 C22 1.256(5) .
O9 H9A 0.8200 .
O9 H9B 0.858(10) .
O10 H10A 0.8200 .
O10 H10B 0.845(10) .
O11 H11B 0.848(10) .
O11 H11A 0.850(10) .
N1 C23 1.335(5) .
N1 C27 1.339(5) .
N2 C30 1.344(6) .
N2 C32 1.351(6) .
N2 H2A 0.852(10) .
N3 C28 1.368(5) .
N3 C25 1.398(5) .
N3 H3A 0.78(5) .
C1 C2 1.501(6) .
C2 C3 1.399(5) .
C2 C8 1.408(6) .
C3 C4 1.385(6) .
C3 H3 0.9300 .
C4 C6 1.390(6) .
C4 C5 1.491(5) .
C6 C7 1.385(6) .
C6 H6 0.9300 .
C7 C8 1.397(6) .
C7 H7 0.9300 .
C8 C9 1.497(5) .
C9 C14 1.386(6) .
C9 C10 1.396(6) .
C10 C11 1.383(6) .
C10 H10 0.9300 .
C11 C12 1.394(6) .
C11 H11 0.9300 .
C12 C13 1.394(6) .
C12 C15 1.499(5) .
C13 C14 1.394(6) .
C13 H13 0.9300 .
C14 H14 0.9300 .
C15 C21 1.382(6) .
C15 C16 1.409(6) .
C16 C18 1.397(5) .
C16 C17 1.499(6) .
C18 C19 1.392(6) .
C18 H18 0.9300 .
C19 C20 1.392(6) .
C19 C22 1.507(5) .
C20 C21 1.393(6) .
C20 H20 0.9300 .
C21 H21 0.9300 .
C23 C24 1.383(6) .
C23 H23 0.9300 .
C24 C25 1.387(6) .
C24 H24 0.9300 .
C25 C26 1.390(6) .
C26 C27 1.385(6) .
C26 H26 0.9300 .
C27 H27 0.9300 .
C28 C33 1.403(6) .
C28 C29 1.404(6) .
C29 C30 1.370(6) .
C29 H29 0.9300 .
C30 H30 0.9300 .
C32 C33 1.366(6) .
C32 H32 0.9300 .
C33 H33 0.9300 .

loop_
_geom_torsion_atom_site_label_1
_geom_torsion_atom_site_label_2
_geom_torsion_atom_site_label_3
_geom_torsion_atom_site_label_4
_geom_torsion
_geom_torsion_site_symmetry_1
_geom_torsion_site_symmetry_2
_geom_torsion_site_symmetry_3
_geom_torsion_site_symmetry_4
O6 Ni1 O1 C1 -170.0(2) 1_655 . . .
O9 Ni1 O1 C1 7.7(5) . . . .
N1 Ni1 O1 C1 101.0(2) . . . .
O2 Ni1 O1 C1 0.6(2) . . . .
O10 Ni1 O1 C1 -89.0(2) . . . .
O6 Ni1 O2 C1 30.3(5) 1_655 . . .
O9 Ni1 O2 C1 -178.2(2) . . . .
N1 Ni1 O2 C1 -82.9(2) . . . .
O10 Ni1 O2 C1 88.0(2) . . . .
O1 Ni1 O2 C1 -0.6(2) . . . .
O6 Ni1 N1 C23 128.2(3) 1_655 . . .
O9 Ni1 N1 C23 31.1(3) . . . .
O2 Ni1 N1 C23 -68.4(3) . . . .
O10 Ni1 N1 C23 166.1(6) . . . .
O1 Ni1 N1 C23 -129.8(3) . . . .
C1 Ni1 N1 C23 -99.8(3) . . . .
O6 Ni1 N1 C27 -44.3(3) 1_655 . . .
O9 Ni1 N1 C27 -141.4(3) . . . .
O2 Ni1 N1 C27 119.1(3) . . . .
O10 Ni1 N1 C27 -6.4(8) . . . .
O1 Ni1 N1 C27 57.6(3) . . . .
C1 Ni1 N1 C27 87.7(3) . . . .
Ni1 O1 C1 O2 -1.0(4) . . . .
Ni1 O1 C1 C2 176.0(3) . . . .
Ni1 O2 C1 O1 1.0(4) . . . .
Ni1 O2 C1 C2 -176.0(3) . . . .
O6 Ni1 C1 O1 13.2(3) 1_655 . . .
O9 Ni1 C1 O1 -176.7(2) . . . .
N1 Ni1 C1 O1 -79.0(2) . . . .
O2 Ni1 C1 O1 -179.0(4) . . . .
O10 Ni1 C1 O1 90.0(2) . . . .
O6 Ni1 C1 O2 -167.8(2) 1_655 . . .
O9 Ni1 C1 O2 2.3(3) . . . .
N1 Ni1 C1 O2 100.0(2) . . . .
O10 Ni1 C1 O2 -91.0(2) . . . .
O1 Ni1 C1 O2 179.0(4) . . . .
O6 Ni1 C1 C2 -108(4) 1_655 . . .
O9 Ni1 C1 C2 62(4) . . . .
N1 Ni1 C1 C2 160(4) . . . .
O2 Ni1 C1 C2 60(4) . . . .
O10 Ni1 C1 C2 -31(4) . . . .
O1 Ni1 C1 C2 -121(4) . . . .
O1 C1 C2 C3 -102.5(4) . . . .
O2 C1 C2 C3 74.5(5) . . . .
Ni1 C1 C2 C3 16(4) . . . .
O1 C1 C2 C8 72.0(5) . . . .
O2 C1 C2 C8 -111.0(4) . . . .
Ni1 C1 C2 C8 -169(4) . . . .
C8 C2 C3 C4 -0.6(6) . . . .
C1 C2 C3 C4 174.0(4) . . . .
C2 C3 C4 C6 2.9(6) . . . .
C2 C3 C4 C5 -174.4(4) . . . .
C3 C4 C5 O3 7.7(6) . . . .
C6 C4 C5 O3 -169.5(4) . . . .
C3 C4 C5 O4 -174.8(4) . . . .
C6 C4 C5 O4 8.0(6) . . . .
C3 C4 C6 C7 -2.1(6) . . . .
C5 C4 C6 C7 175.1(4) . . . .
C4 C6 C7 C8 -1.0(7) . . . .
C6 C7 C8 C2 3.3(6) . . . .
C6 C7 C8 C9 -173.8(4) . . . .
C3 C2 C8 C7 -2.5(6) . . . .
C1 C2 C8 C7 -176.8(4) . . . .
C3 C2 C8 C9 174.5(4) . . . .
C1 C2 C8 C9 0.1(6) . . . .
C7 C8 C9 C14 -127.3(5) . . . .
C2 C8 C9 C14 55.7(6) . . . .
C7 C8 C9 C10 50.9(6) . . . .
C2 C8 C9 C10 -126.1(4) . . . .
C14 C9 C10 C11 -4.2(6) . . . .
C8 C9 C10 C11 177.4(4) . . . .
C9 C10 C11 C12 3.1(7) . . . .
C10 C11 C12 C13 0.5(6) . . . .
C10 C11 C12 C15 -177.1(4) . . . .
C11 C12 C13 C14 -2.8(6) . . . .
C15 C12 C13 C14 174.6(4) . . . .
C10 C9 C14 C13 1.9(6) . . . .
C8 C9 C14 C13 -179.9(4) . . . .
C12 C13 C14 C9 1.6(6) . . . .
C13 C12 C15 C21 -125.9(5) . . . .
C11 C12 C15 C21 51.5(6) . . . .
C13 C12 C15 C16 53.9(6) . . . .
C11 C12 C15 C16 -128.7(4) . . . .
C21 C15 C16 C18 0.7(6) . . . .
C12 C15 C16 C18 -179.2(4) . . . .
C21 C15 C16 C17 -173.6(4) . . . .
C12 C15 C16 C17 6.6(6) . . . .
Ni1 O6 C17 O5 -7.0(6) 1_455 . . .
Ni1 O6 C17 C16 171.3(2) 1_455 . . .
C18 C16 C17 O5 58.2(6) . . . .
C15 C16 C17 O5 -127.5(5) . . . .
C18 C16 C17 O6 -120.2(4) . . . .
C15 C16 C17 O6 54.1(5) . . . .
C15 C16 C18 C19 -2.0(6) . . . .
C17 C16 C18 C19 172.5(4) . . . .
C16 C18 C19 C20 1.8(6) . . . .
C16 C18 C19 C22 -176.7(4) . . . .
C18 C19 C20 C21 -0.3(6) . . . .
C22 C19 C20 C21 178.3(4) . . . .
C16 C15 C21 C20 0.8(6) . . . .
C12 C15 C21 C20 -179.3(4) . . . .
C19 C20 C21 C15 -1.0(7) . . . .
C20 C19 C22 O8 -13.0(6) . . . .
C18 C19 C22 O8 165.5(4) . . . .
C20 C19 C22 O7 169.3(4) . . . .
C18 C19 C22 O7 -12.2(6) . . . .
C27 N1 C23 C24 2.4(6) . . . .
Ni1 N1 C23 C24 -170.1(3) . . . .
N1 C23 C24 C25 1.4(7) . . . .
C23 C24 C25 C26 -3.7(6) . . . .
C23 C24 C25 N3 -178.8(4) . . . .
C28 N3 C25 C24 -148.1(5) . . . .
C28 N3 C25 C26 37.1(7) . . . .
C24 C25 C26 C27 2.2(6) . . . .
N3 C25 C26 C27 177.0(4) . . . .
C23 N1 C27 C26 -4.1(6) . . . .
Ni1 N1 C27 C26 169.0(3) . . . .
C25 C26 C27 N1 1.8(7) . . . .
C25 N3 C28 C33 10.5(7) . . . .
C25 N3 C28 C29 -173.3(4) . . . .
N3 C28 C29 C30 -178.7(4) . . . .
C33 C28 C29 C30 -2.3(7) . . . .
C32 N2 C30 C29 0.9(7) . . . .
C28 C29 C30 N2 1.3(7) . . . .
C30 N2 C32 C33 -2.1(7) . . . .
N2 C32 C33 C28 1.0(7) . . . .
N3 C28 C33 C32 177.3(4) . . . .
C29 C28 C33 C32 1.1(6) . . . .
